data_7716828
loop_
_publ_author_name
'Nayak, Panisha'
'Singh, Ajit Kumar'
'Nayak, Manisha'
'Kar, Subhajit'
'Sahu, Kasturi'
'Meena, Kiran'
'Topwal, Dinesh'
'Indra, Arindam'
'Kar, Sanjib'

_publ_section_title
;
 Structural modification of nickel tetra(thiocyano)corroles during
 electrochemical water oxidation.
;
_journal_issue 35
_journal_name_full 'Dalton transactions (Cambridge, England : 2003)'
_journal_page_first 14922
_journal_page_last 14932
_journal_paper_doi 10.1039/d4dt01628a
_journal_volume 53
_journal_year 2024
_chemical_formula_moiety '0.5(C44 H14.4 N11 Ni S4), 0.5(C44 H16 N11 Ni S4), 1.5[C5H5N], 1.5[C5H5N]'
_chemical_formula_sum 'C59 H30.2 N14 Ni S4'
_chemical_formula_weight 1122.149
_space_group_crystal_system triclinic
_space_group_IT_number 2
_space_group_name_Hall '-P 1'
_space_group_name_H-M_alt 'P -1'
_symmetry_Int_Tables_number 2
_audit_creation_date 2024-07-04
_audit_creation_method
;
Olex2 1.5-dev
(compiled 2024.05.30 svn.r93eb12d9 for OlexSys, GUI svn.r6697)
;
_audit_update_record
;
2024-07-18 deposited with the CCDC.	2024-08-14 downloaded from the CCDC.
;
_cell_angle_alpha 97.682(2)
_cell_angle_beta 102.718(2)
_cell_angle_gamma 90.036(2)
_cell_formula_units_Z 4
_cell_length_a 13.5052(3)
_cell_length_b 16.0286(4)
_cell_length_c 25.3258(7)
_cell_measurement_reflns_used 13890
_cell_measurement_temperature 100.01(11)
_cell_measurement_theta_max 30.6880
_cell_measurement_theta_min 3.5390
_cell_volume 5297.2(2)
_computing_cell_refinement 'CrysAlisPro 1.171.40.67a (Rigaku OD, 2019)'
_computing_data_collection 'CrysAlisPro 1.171.40.67a (Rigaku OD, 2019)'
_computing_data_reduction 'CrysAlisPro 1.171.40.67a (Rigaku OD, 2019)'
_computing_molecular_graphics 'Olex2 1.5-dev (Dolomanov et al., 2009)'
_computing_publication_material 'Olex2 1.5-dev (Dolomanov et al., 2009)'
_computing_structure_refinement 'olex2.refine 1.5-dev (Bourhis et al., 2015)'
_computing_structure_solution 'ShelXT (Sheldrick, 2015)'
_diffrn_ambient_temperature 100.01(11)
_diffrn_detector_area_resol_mean 5.8140
_diffrn_detector_type 'Pilatus 200K'
_diffrn_measured_fraction_theta_full 0.9595
_diffrn_measured_fraction_theta_max 0.9595
_diffrn_measurement_details
;
List of Runs (angles in degrees, time in seconds):

  # Type    Start    End  Width  t~exp~   \w     \q     \k     \f   Frames
#--------------------------------------------------------------------------
  1  \w      0.00  51.00   0.50  119.90    --    7.32-117.00  62.00  102
  2  \w     30.00  66.00   0.50  119.90    --    7.32-162.00 -87.00   72
  3  \w    -42.00 -15.00   0.50  119.90    --   -7.95 -77.00  90.00   54
  4  \w    -30.00  19.00   0.50  119.90    --   -7.95  77.00 -30.00   98
  5  \w    -22.00  13.00   0.50  119.90    --   -7.95 -77.00-150.00   70
  6  \w    -29.00   8.00   0.50  119.90    --   -7.95  77.00  60.00   74
  7  \w    -71.00   3.00   0.50  119.90    --   -7.95 -57.00 120.00  148
  8  \w    -72.00  -7.00   0.50  119.90    --   -7.95 -37.00-150.00  130
;
_diffrn_measurement_device 'four-circle diffractometer'
_diffrn_measurement_device_type 'SuperNova, Dual, Cu at home/near, Pilatus 200K'
_diffrn_measurement_method '\w scans'
_diffrn_radiation_type 'Mo K\a'
_diffrn_radiation_wavelength 0.71073
_diffrn_reflns_av_R_equivalents 0.0625
_diffrn_reflns_av_unetI/netI 0.0989
_diffrn_reflns_Laue_measured_fraction_full 0.9595
_diffrn_reflns_Laue_measured_fraction_max 0.9595
_diffrn_reflns_limit_h_max 18
_diffrn_reflns_limit_h_min -16
_diffrn_reflns_limit_k_max 17
_diffrn_reflns_limit_k_min -23
_diffrn_reflns_limit_l_max 37
_diffrn_reflns_limit_l_min -33
_diffrn_reflns_number 59334
_diffrn_reflns_point_group_measured_fraction_full 0.9595
_diffrn_reflns_point_group_measured_fraction_max 0.9595
_diffrn_reflns_theta_full 24.9998
_diffrn_reflns_theta_max 25.00
_diffrn_reflns_theta_min 3.22
_exptl_absorpt_coefficient_mu 0.579
_exptl_absorpt_correction_T_max 1.00000
_exptl_absorpt_correction_T_min 0.64516
_exptl_absorpt_correction_type multi-scan
_exptl_absorpt_process_details
;
CrysAlisPro 1.171.40.67a (Rigaku Oxford Diffraction, 2019)
Empirical absorption correction using spherical harmonics,
 implemented in SCALE3 ABSPACK scaling algorithm.
;
_exptl_crystal_colour 'metallic greenish green'
_exptl_crystal_colour_lustre metallic
_exptl_crystal_colour_modifier greenish
_exptl_crystal_colour_primary green
_exptl_crystal_density_diffrn 1.407
_exptl_crystal_description needle
_exptl_crystal_F_000 2301.492
_exptl_crystal_size_max 0.13
_exptl_crystal_size_mid 0.12
_exptl_crystal_size_min 0.1
_refine_diff_density_max 1.1502
_refine_diff_density_min -0.7867
_refine_diff_density_rms 0.1281
_refine_ls_d_res_high 0.8409
_refine_ls_d_res_low 6.3328
_refine_ls_goodness_of_fit_ref 1.0907
_refine_ls_hydrogen_treatment constr
_refine_ls_matrix_type full
_refine_ls_number_constraints 64
_refine_ls_number_parameters 1081
_refine_ls_number_reflns 17879
_refine_ls_number_restraints 1068
_refine_ls_restrained_S_all 1.0576
_refine_ls_R_factor_all 0.1171
_refine_ls_R_factor_gt 0.0799
_refine_ls_shift/su_max 0.0005
_refine_ls_shift/su_mean 0.0000
_refine_ls_structure_factor_coef Fsqd
_refine_ls_weighting_details 'w=1/[\s^2^(Fo^2^)+(0.0897P)^2^+18.1332P] where P=(Fo^2^+2Fc^2^)/3'
_refine_ls_weighting_scheme calc
_refine_ls_wR_factor_gt 0.1983
_refine_ls_wR_factor_ref 0.2314
_reflns_Friedel_coverage 0.0
_reflns_limit_h_max 15
_reflns_limit_h_min -16
_reflns_limit_k_max 18
_reflns_limit_k_min -19
_reflns_limit_l_max 30
_reflns_limit_l_min 0
_reflns_number_gt 11888
_reflns_number_total 17879
_reflns_threshold_expression I>=2u(I)
_cod_data_source_file d4dt01628a2.cif
_cod_data_source_block ni_tccscn
_cod_depositor_comments 'Adding full bibliography for 7716828.cif.'
_cod_original_formula_sum 'C59 H30.2 N14 Ni1 S4'
_cod_database_code 7716828
_olex2_refinement_description
;
1. Fixed Uiso
 At 1.2 times of:
  All C(H) groups
2. Rigid body (RIGU) restrains
 C9BA, Ni0A, N3AA, N1AA, N0AA, N2AA, C8BA, C5BA, C5AA, C8AA, C3AA, C0AA, C0BA,
 C3BA, C7BA, C4BA, C6BA, C6AA, C4AA, C7AA, C9AA, C2AA, C1AA, C1BA, C2BA, S3AA,
 C3DA, S2AA, C6CA, S1AA, S0AA, C3EA, C8DA, C4DA, C2EA, C4CA, C0CA, C7CA, C1DA,
 C1EA, C0EA, N0BA, C7DA, C5DA, N12, C3CA, C1CA, C8CA, C0DA, N8AA, N7AA, C6DA,
 C2CA, C9CA, C9DA, C5CA, C2DA, N6AA, N4AA, N5AA
 with sigma for 1-2 distances of 0.004 and sigma for 1-3 distances of 0.004
 C32, Ni1, N4, N1, N2, N3, C19, C16, C1, C4, C9, C6, C11, C14, C18, C15, C17,
 C2, C3, C5, C8, C10, C7, C12, C13, S4, C34, S3, S1, S2, C20, C27, C44, C35,
 C39, C43, C41, C42, C21, C25, C28, N11, C36, C38, N10, N8, N9, C22, C24, C29,
 C31, C37, C23, C30, C40, C26, C33, N7, N5, N6
 with sigma for 1-2 distances of 0.004 and sigma for 1-3 distances of 0.004
3. Others
 Fixed Sof: S5(0.1) S11(0.1) H6AA(0.9) H2BA(0.9) H1BA(0.9) H7AA(0.9) H4CA(0.9)
 H8CA(0.9) H7CA(0.9) H0CA(0.9) H3CA(0.9) H1CA(0.9) H8DA(0.9) H0DA(0.9)
 H4DA(0.9) H7DA(0.9) H1DA(0.9) H5DA(0.9)
 Fixed Uiso: C49(0.08) C46(0.051688) C45(0.051905) C50(0.030339) C48(0.050119)
 C51(0.04999) C47(0.046628)
4.a Aromatic/amide H refined with riding coordinates:
 C21(H21), C8(H8), C6AA(H6AA), C22(H22), C2BA(H2BA), C12(H12), C7(H7),
 C1BA(H1BA), C13(H13), C25(H25), C7AA(H7AA), C4CA(H4CA), C24(H24), C8CA(H8CA),
 C7CA(H7CA), C35(H35), C36(H36), C28(H28), C39(H39), C38(H38), C0CA(H0CA),
 C3CA(H3CA), C1CA(H1CA), C8DA(H8DA), C0DA(H0DA), C4DA(H4DA), C29(H29),
 C7DA(H7DA), C1DA(H1DA), C32(H32), C5DA(H5DA), C31(H31)
;
_smtbx_masks_void_probe_radius 1.2
_smtbx_masks_void_truncation_radius 1.2
_platon_squeeze_special_details
;
A solvent mask was calculated and 512 electrons were 
found in a volume of 1851\%A^3^ in 2 voids per unit cell. 
This is consistent with the presence of 1.5[C5H5N], 1.5[C5H5N] per Formula Unit 
which account for 504 electrons per unit cell.
;
_platon_squeeze_void_probe_radius 1.20
_olex2_submission_special_instructions 'No special instructions were received'
_oxdiff_exptl_absorpt_empirical_details
;
Empirical correction (ABSPACK) includes:
- Absorption correction using spherical harmonics
- Frame scaling
;

loop_
_space_group_symop_id
_space_group_symop_operation_xyz
1 x,y,z
2 -x,-y,-z

loop_
_atom_site_label
_atom_site_type_symbol
_atom_site_fract_x
_atom_site_fract_y
_atom_site_fract_z
_atom_site_U_iso_or_equiv
_atom_site_adp_type
_atom_site_occupancy
_atom_site_refinement_flags_posn
_atom_site_refinement_flags_adp
_atom_site_refinement_flags_occupancy
_atom_site_disorder_group
Ni0A Ni 0.90130(5) -0.18769(4) 0.25850(3) 0.03193(19) Uani 1.000000 . U . 1
Ni1 Ni 0.50997(5) -0.10144(4) 0.21342(3) 0.03186(19) Uani 1.000000 . U . .
S1 S 0.60886(13) -0.41638(9) 0.27846(7) 0.0485(4) Uani 1.000000 . U . .
S1AA S 0.62529(11) 0.04565(11) 0.33688(7) 0.0497(4) Uani 1.000000 . U . 1
S0AA S 0.63812(12) -0.12734(12) 0.40181(7) 0.0531(4) Uani 1.000000 . U . 1
S3 S 0.80305(12) -0.25403(13) 0.09901(7) 0.0587(5) Uani 1.000000 . U . .
S4 S 0.73844(13) -0.38624(12) 0.17927(8) 0.0598(5) Uani 1.000000 . U . .
S2AA S 0.88875(16) -0.47739(11) 0.37006(8) 0.0639(5) Uani 1.000000 . U . 1
S2 S 0.44333(16) -0.33661(12) 0.35504(9) 0.0659(5) Uani 1.000000 . U . .
S3AA S 0.72657(14) -0.33211(14) 0.40741(9) 0.0691(5) Uani 1.000000 . U . 1
N3AA N 0.8720(3) -0.2710(3) 0.29777(18) 0.0348(10) Uani 1.000000 . U . 1
N4 N 0.5976(3) -0.1703(3) 0.18184(18) 0.0330(10) Uani 1.000000 . U . .
N1 N 0.5037(3) -0.1922(3) 0.25100(18) 0.0326(10) Uani 1.000000 . U . .
N2 N 0.4212(3) -0.0415(2) 0.24976(17) 0.0290(9) Uani 1.000000 . U . .
N3 N 0.5214(3) -0.0186(3) 0.16981(18) 0.0327(10) Uani 1.000000 . U . .
N1AA N 0.9270(3) -0.0951(3) 0.22595(17) 0.0316(10) Uani 1.000000 . U . 1
N0AA N 0.8132(3) -0.1271(3) 0.29481(18) 0.0330(10) Uani 1.000000 . U . 1
N2AA N 0.9869(3) -0.2582(3) 0.22624(17) 0.0307(10) Uani 1.000000 . U . 1
C0BA C 1.0398(4) -0.2389(3) 0.1886(2) 0.0295(11) Uani 1.000000 . U . 1
C20 C 0.3172(4) -0.1675(3) 0.3433(2) 0.0336(11) Uani 1.000000 . U . .
C9 C 0.3850(4) 0.0365(3) 0.2414(2) 0.0294(11) Uani 1.000000 . U . .
C9AA C 1.0454(4) -0.1582(3) 0.1732(2) 0.0320(11) Uani 1.000000 . U . 1
C19 C 0.6173(4) -0.2460(4) 0.1990(2) 0.0357(12) Uani 1.000000 . U . .
C6CA C 1.1117(4) -0.1452(3) 0.1346(2) 0.0357(12) Uani 1.000000 . U . 1
C4AA C 0.8170(4) 0.0093(3) 0.2644(2) 0.0347(12) Uani 1.000000 . U . 1
C0EA C 0.7255(5) -0.0800(4) 0.4567(2) 0.0439(14) Uani 1.000000 . U . 1
C2AA C 0.7086(4) -0.0384(4) 0.3285(2) 0.0388(12) Uani 1.000000 . U . 1
C8BA C 0.8096(4) -0.2510(4) 0.3332(2) 0.0387(13) Uani 1.000000 . U . 1
C21 C 0.2299(4) -0.2154(4) 0.3213(2) 0.0399(13) Uani 1.000000 . U . .
H21 H 0.2169(4) -0.2400(4) 0.2841(2) 0.0478(16) Uiso 1.000000 R . . .
N7AA N 0.7844(4) -0.0487(4) 0.4934(2) 0.0624(16) Uani 1.000000 . U . 1
C3AA C 0.7767(4) -0.0470(4) 0.2929(2) 0.0353(12) Uani 1.000000 . U . 1
C9BA C 0.7872(4) 0.0985(4) 0.2669(2) 0.0410(13) Uani 1.000000 . U . 1
C1 C 0.5617(4) -0.2590(3) 0.2407(2) 0.0378(13) Uani 1.000000 . U . .
C6 C 0.3736(4) -0.0693(3) 0.2881(2) 0.0328(12) Uani 1.000000 . U . .
C1AA C 0.7057(4) -0.1122(4) 0.3511(2) 0.0381(12) Uani 1.000000 . U . 1
C5AA C 0.8917(4) -0.0137(3) 0.2357(2) 0.0354(12) Uani 1.000000 . U . 1
C8 C 0.3145(4) 0.0591(4) 0.2757(2) 0.0423(14) Uani 1.000000 . U . .
H8 H 0.2790(4) 0.1102(4) 0.2780(2) 0.0508(17) Uiso 1.000000 R . . .
C5BA C 0.9090(4) -0.3496(3) 0.3031(2) 0.0383(13) Uani 1.000000 . U . 1
C0AA C 0.7727(4) -0.1669(4) 0.3294(2) 0.0352(12) Uani 1.000000 . U . 1
C16 C 0.6492(4) -0.1599(4) 0.1412(2) 0.0373(12) Uani 1.000000 . U . .
C6AA C 0.9436(4) 0.0421(3) 0.2102(2) 0.0391(13) Uani 1.000000 . U . 1
H6AA H 0.9350(4) 0.1011(3) 0.2114(2) 0.0470(16) Uiso 0.900000 R . P 1
C5 C 0.3835(4) -0.1474(3) 0.3068(2) 0.0332(12) Uani 1.000000 . U . .
C11 C 0.4747(4) 0.0566(4) 0.1700(2) 0.0389(13) Uani 1.000000 . U . .
C22 C 0.1603(4) -0.2285(4) 0.3528(2) 0.0405(13) Uani 1.000000 . U . .
H22 H 0.1005(4) -0.2623(4) 0.3373(2) 0.0486(16) Uiso 1.000000 R . . .
C2BA C 1.0727(4) -0.3744(4) 0.1981(2) 0.0433(14) Uani 1.000000 . U . 1
H2BA H 1.0970(4) -0.4300(4) 0.1947(2) 0.0520(17) Uiso 0.900000 R . P 1
C15 C 0.6357(4) -0.0877(4) 0.1141(2) 0.0406(13) Uani 1.000000 . U . .
C12 C 0.4967(4) 0.0987(4) 0.1266(3) 0.0457(14) Uani 1.000000 . U . .
H12 H 0.4730(4) 0.1518(4) 0.1175(3) 0.0548(17) Uiso 1.000000 R . . .
C10 C 0.4109(4) 0.0846(4) 0.2050(2) 0.0381(13) Uani 1.000000 . U . .
C14 C 0.5743(4) -0.0246(4) 0.1277(2) 0.0368(12) Uani 1.000000 . U . .
C7 C 0.3082(4) -0.0052(4) 0.3039(2) 0.0410(13) Uani 1.000000 . U . .
H7 H 0.2674(4) -0.0076(4) 0.3298(2) 0.0492(16) Uiso 1.000000 R . . .
C23 C 0.1790(4) -0.1921(4) 0.4064(2) 0.0378(12) Uani 1.000000 . U . .
C3BA C 1.0083(4) -0.3403(3) 0.2336(2) 0.0339(12) Uani 1.000000 . U . 1
N5 N 0.0390(4) -0.2032(4) 0.4606(2) 0.0604(15) Uani 1.000000 . U . .
C17 C 0.7068(4) -0.2343(4) 0.1351(2) 0.0450(14) Uani 1.000000 . U . .
C1BA C 1.0919(4) -0.3118(4) 0.1707(2) 0.0416(13) Uani 1.000000 . U . 1
H1BA H 1.1325(4) -0.3153(4) 0.1443(2) 0.0499(16) Uiso 0.900000 R . P 1
C8AA C 0.9957(4) -0.0903(3) 0.1944(2) 0.0347(12) Uani 1.000000 . U . 1
C26 C 0.1027(5) -0.1990(4) 0.4379(3) 0.0486(15) Uani 1.000000 . U . .
C13 C 0.5571(4) 0.0486(4) 0.1015(3) 0.0456(14) Uani 1.000000 . U . .
H13 H 0.5836(4) 0.0602(4) 0.0713(3) 0.0547(17) Uiso 1.000000 R . . .
C25 C 0.3357(5) -0.1324(4) 0.3971(3) 0.0481(15) Uani 1.000000 . U . .
H25 H 0.3958(5) -0.0990(4) 0.4125(3) 0.0577(18) Uiso 1.000000 R . . .
C3 C 0.4783(4) -0.2881(3) 0.3033(2) 0.0366(12) Uani 1.000000 . U . .
C18 C 0.6860(4) -0.2875(4) 0.1715(2) 0.0433(13) Uani 1.000000 . U . .
C2 C 0.5481(4) -0.3206(4) 0.2727(2) 0.0420(13) Uani 1.000000 . U . .
N6AA N 1.1246(6) -0.7906(4) 0.2904(3) 0.084(2) Uani 1.000000 . U . 1
C37 C 0.8133(4) -0.0771(4) -0.0040(3) 0.0481(15) Uani 1.000000 . U . .
C4BA C 0.9753(4) -0.3858(3) 0.2695(2) 0.0353(12) Uani 1.000000 . U . 1
C7AA C 1.0062(5) -0.0036(4) 0.1844(2) 0.0402(13) Uani 1.000000 . U . 1
H7AA H 1.0491(5) 0.0167(4) 0.1635(2) 0.0482(16) Uiso 0.900000 R . P 1
C6BA C 0.8674(4) -0.3794(4) 0.3443(3) 0.0449(14) Uani 1.000000 . U . 1
C4 C 0.4501(4) -0.2075(3) 0.2889(2) 0.0350(12) Uani 1.000000 . U . .
N8AA N 0.7394(5) 0.1448(4) 0.4329(2) 0.0680(17) Uani 1.000000 . U . 1
C3DA C 1.0082(4) -0.4735(4) 0.2738(3) 0.0440(14) Uani 1.000000 . U . 1
N7 N 0.9338(4) -0.0823(4) -0.0711(2) 0.0695(18) Uani 1.000000 . U . .
C34 C 0.6928(4) -0.0813(4) 0.0709(3) 0.0466(14) Uani 1.000000 . U . .
C27 C 0.3614(5) 0.1675(4) 0.1985(3) 0.0502(15) Uani 1.000000 . U . .
C7BA C 0.8066(4) -0.3180(4) 0.3623(3) 0.0433(14) Uani 1.000000 . U . 1
C1EA C 0.6939(5) 0.1035(4) 0.3947(3) 0.0507(16) Uani 1.000000 . U . 1
C4CA C 0.7266(5) 0.1270(4) 0.2222(3) 0.0484(15) Uani 1.000000 . U . 1
H4CA H 0.7007(5) 0.0881(4) 0.1904(3) 0.0580(18) Uiso 0.900000 R . P 1
C40 C 0.8798(5) -0.0789(5) -0.0422(3) 0.0583(18) Uani 1.000000 . U . .
C24 C 0.2678(5) -0.1452(4) 0.4293(3) 0.0499(16) Uani 1.000000 . U . .
H24 H 0.2821(5) -0.1221(4) 0.4668(3) 0.0599(19) Uiso 1.000000 R . . .
C9CA C 1.2364(4) -0.1260(4) 0.0632(3) 0.0436(13) Uani 1.000000 . U . 1
C8CA C 1.2706(5) -0.1033(5) 0.1170(3) 0.0544(17) Uani 1.000000 . U . 1
H8CA H 1.3376(5) -0.0803(5) 0.1308(3) 0.065(2) Uiso 0.900000 R . P 1
N8 N 0.4987(5) -0.5158(4) 0.1821(3) 0.081(2) Uani 1.000000 . U . .
C3EA C 0.8012(6) -0.2995(5) 0.4655(4) 0.071(2) Uani 1.000000 . U . 1
C7CA C 1.2083(5) -0.1135(5) 0.1525(3) 0.0551(17) Uani 1.000000 . U . 1
H7CA H 1.2339(5) -0.0978(5) 0.1906(3) 0.066(2) Uiso 0.900000 R . P 1
C35 C 0.7847(4) -0.0367(5) 0.0843(3) 0.0526(17) Uani 1.000000 . U . .
H35 H 0.8061(4) -0.0064(5) 0.1200(3) 0.063(2) Uiso 1.000000 R . . .
C41 C 0.5415(5) -0.4746(4) 0.2217(3) 0.0590(18) Uani 1.000000 . U . .
C36 C 0.8452(5) -0.0349(5) 0.0483(3) 0.0591(19) Uani 1.000000 . U . .
H36 H 0.9087(5) -0.0049(5) 0.0588(3) 0.071(2) Uiso 1.000000 R . . .
C28 C 0.2616(5) 0.1697(4) 0.1721(3) 0.0550(16) Uani 1.000000 . U . .
H28 H 0.2223(5) 0.1187(4) 0.1603(3) 0.0660(19) Uiso 1.000000 R . . .
C6DA C 1.0695(5) -0.6381(4) 0.2810(3) 0.0561(16) Uani 1.000000 . U . 1
C39 C 0.6602(5) -0.1218(5) 0.0187(3) 0.0587(19) Uani 1.000000 . U . .
H39 H 0.5964(5) -0.1515(5) 0.0084(3) 0.070(2) Uiso 1.000000 R . . .
N5AA N 1.3626(5) -0.1232(4) 0.0000(3) 0.0784(19) Uani 1.000000 . U . 1
C38 C 0.7198(5) -0.1197(5) -0.0191(3) 0.062(2) Uani 1.000000 . U . .
H38 H 0.6968(5) -0.1475(5) -0.0554(3) 0.074(2) Uiso 1.000000 R . . .
C0CA C 0.8233(6) 0.1566(4) 0.3128(3) 0.066(2) Uani 1.000000 . U . 1
H0CA H 0.8648(6) 0.1380(4) 0.3442(3) 0.079(2) Uiso 0.900000 R . P 1
C43 C 0.7382(6) -0.3070(5) 0.0397(3) 0.066(2) Uani 1.000000 . U . .
C9DA C 1.1002(6) -0.7228(4) 0.2866(3) 0.068(2) Uani 1.000000 . U . 1
C2CA C 0.7399(5) 0.2663(4) 0.2686(4) 0.070(2) Uani 1.000000 . U . 1
C2DA C 1.3052(5) -0.1227(4) 0.0273(3) 0.0583(17) Uani 1.000000 . U . 1
C3CA C 0.7027(5) 0.2099(4) 0.2223(3) 0.0585(18) Uani 1.000000 . U . 1
H3CA H 0.6611(5) 0.2284(4) 0.1909(3) 0.070(2) Uiso 0.900000 R . P 1
N11 N 0.6272(6) -0.4787(5) 0.0806(3) 0.093(2) Uani 1.000000 . U . .
C1CA C 0.8006(6) 0.2404(5) 0.3141(4) 0.078(2) Uani 1.000000 . U . 1
H1CA H 0.8264(6) 0.2795(5) 0.3459(4) 0.093(3) Uiso 0.900000 R . P 1
N10 N 0.6980(6) -0.3419(5) -0.0021(3) 0.096(2) Uani 1.000000 . U . .
C44 C 0.6714(6) -0.4400(5) 0.1203(3) 0.067(2) Uani 1.000000 . U . .
N0BA N 0.8503(8) -0.2808(7) 0.5093(4) 0.130(4) Uani 1.000000 . U . 1
C8DA C 0.9432(6) -0.5413(4) 0.2499(3) 0.072(2) Uani 1.000000 . U . 1
H8DA H 0.8764(6) -0.5313(4) 0.2308(3) 0.087(3) Uiso 0.900000 R . P 1
C0DA C 1.1384(6) -0.1555(7) 0.0429(3) 0.093(3) Uani 1.000000 . U . 1
H0DA H 1.1130(6) -0.1695(7) 0.0047(3) 0.112(4) Uiso 0.900000 R . P 1
C4DA C 1.1029(6) -0.4894(5) 0.3005(4) 0.091(3) Uani 1.000000 . U . 1
H4DA H 1.1489(6) -0.4437(5) 0.3173(4) 0.110(4) Uiso 0.900000 R . P 1
C2EA C 0.9662(8) -0.4445(5) 0.4253(4) 0.080(2) Uani 1.000000 . U . 1
C30 C 0.2727(7) 0.3194(5) 0.1793(4) 0.082(2) Uani 1.000000 . U . .
C29 C 0.2178(6) 0.2455(5) 0.1625(3) 0.0667(18) Uani 1.000000 . U . .
H29 H 0.1486(6) 0.2463(5) 0.1440(3) 0.080(2) Uiso 1.000000 R . . .
C7DA C 0.9727(7) -0.6231(5) 0.2531(4) 0.078(2) Uani 1.000000 . U . 1
H7DA H 0.9268(7) -0.6688(5) 0.2362(4) 0.094(3) Uiso 0.900000 R . P 1
C1DA C 1.0764(6) -0.1647(6) 0.0792(3) 0.082(3) Uani 1.000000 . U . 1
H1DA H 1.0082(6) -0.1849(6) 0.0653(3) 0.098(3) Uiso 0.900000 R . P 1
C33 C 0.2312(8) 0.3990(6) 0.1676(5) 0.105(3) Uani 1.000000 . U . .
C5CA C 0.7196(7) 0.3553(5) 0.2672(5) 0.110(4) Uani 1.000000 . U . 1
N6 N 0.1952(9) 0.4592(6) 0.1548(5) 0.144(4) Uani 1.000000 . U . .
C32 C 0.4167(7) 0.2410(5) 0.2196(5) 0.104(4) Uani 1.000000 . U . .
H32 H 0.4838(7) 0.2400(5) 0.2411(5) 0.125(4) Uiso 1.000000 R . . .
C42 C 0.3881(7) -0.4200(6) 0.3197(5) 0.090(3) Uani 1.000000 . U . .
N9 N 0.3482(8) -0.4847(6) 0.2957(5) 0.151(4) Uani 1.000000 . U . .
C5DA C 1.1344(6) -0.5731(5) 0.3039(5) 0.106(4) Uani 1.000000 . U . 1
H5DA H 1.2016(6) -0.5832(5) 0.3224(5) 0.128(4) Uiso 0.900000 R . P 1
N4AA N 0.7059(7) 0.4258(5) 0.2668(5) 0.138(4) Uani 1.000000 . U . 1
C31 C 0.3724(8) 0.3172(6) 0.2088(6) 0.143(5) Uani 1.000000 . U . .
H31 H 0.4108(8) 0.3684(6) 0.2217(6) 0.171(6) Uiso 1.000000 R . . .
N12 N 1.0237(12) -0.4239(6) 0.4669(5) 0.194(6) Uani 1.000000 . U . .

loop_
_atom_site_aniso_label
_atom_site_aniso_U_11
_atom_site_aniso_U_22
_atom_site_aniso_U_33
_atom_site_aniso_U_12
_atom_site_aniso_U_13
_atom_site_aniso_U_23
Ni0A 0.0361(4) 0.0273(4) 0.0333(4) 0.0111(3) 0.0113(3) 0.0017(3)
Ni1 0.0265(4) 0.0307(4) 0.0397(4) 0.0083(3) 0.0120(3) 0.0016(3)
S1 0.0581(10) 0.0299(8) 0.0544(10) 0.0189(7) 0.0091(8) 0.0001(7)
S1AA 0.0366(8) 0.0561(10) 0.0493(9) 0.0189(7) 0.0058(7) -0.0119(7)
S0AA 0.0373(8) 0.0709(12) 0.0511(10) -0.0028(8) 0.0198(7) -0.0081(8)
S3 0.0354(8) 0.0776(13) 0.0628(11) 0.0141(8) 0.0218(7) -0.0102(9)
S4 0.0520(10) 0.0566(11) 0.0689(11) 0.0339(8) 0.0160(8) -0.0028(8)
S2AA 0.0842(13) 0.0457(10) 0.0683(12) -0.0032(9) 0.0241(10) 0.0186(8)
S2 0.0840(13) 0.0515(10) 0.0785(13) 0.0249(9) 0.0420(11) 0.0274(9)
S3AA 0.0553(11) 0.0904(15) 0.0741(13) -0.0011(10) 0.0329(9) 0.0252(11)
N3AA 0.029(2) 0.036(2) 0.038(2) 0.0026(14) 0.0085(15) 0.0005(14)
N4 0.026(2) 0.033(2) 0.038(2) 0.0074(14) 0.0065(14) -0.0043(14)
N1 0.034(2) 0.019(2) 0.042(2) 0.0092(14) 0.0094(15) -0.0046(13)
N2 0.025(2) 0.0199(19) 0.040(2) 0.0034(13) 0.0088(14) -0.0036(13)
N3 0.020(2) 0.038(2) 0.039(2) 0.0020(14) 0.0061(14) 0.0050(14)
N1AA 0.037(2) 0.029(2) 0.028(2) 0.0110(14) 0.0092(15) 0.0015(13)
N0AA 0.029(2) 0.032(2) 0.035(2) 0.0045(14) 0.0070(14) -0.0040(14)
N2AA 0.036(2) 0.025(2) 0.031(2) 0.0071(14) 0.0091(14) 0.0009(13)
C0BA 0.032(3) 0.032(2) 0.023(2) 0.0083(15) 0.0050(16) -0.0006(14)
C20 0.035(3) 0.024(3) 0.041(3) 0.0075(17) 0.0126(15) -0.0034(17)
C9 0.025(2) 0.027(2) 0.033(3) 0.0065(15) 0.0045(16) -0.0028(14)
C9AA 0.034(3) 0.029(2) 0.035(3) 0.0089(15) 0.0114(17) 0.0053(15)
C19 0.025(2) 0.037(3) 0.039(3) 0.0083(16) 0.0005(15) -0.0054(15)
C6CA 0.037(3) 0.032(3) 0.041(3) 0.0109(18) 0.0127(16) 0.0087(18)
C4AA 0.035(3) 0.032(3) 0.033(3) 0.0135(15) 0.0043(16) -0.0022(15)
C0EA 0.042(3) 0.052(4) 0.040(3) 0.014(2) 0.0178(19) -0.000(2)
C2AA 0.023(2) 0.048(3) 0.037(3) 0.0056(16) 0.0010(16) -0.0120(16)
C8BA 0.029(3) 0.044(3) 0.043(3) -0.0011(16) 0.0120(18) 0.0016(15)
C21 0.049(3) 0.034(3) 0.035(3) -0.0029(19) 0.0121(18) -0.003(2)
N7AA 0.056(3) 0.079(4) 0.049(3) 0.000(3) 0.015(2) -0.007(2)
C3AA 0.028(3) 0.040(3) 0.031(3) 0.0082(15) -0.0020(16) -0.0045(15)
C9BA 0.038(3) 0.037(3) 0.047(3) 0.0188(17) 0.0111(19) -0.0004(16)
C1 0.038(3) 0.025(2) 0.046(3) 0.0121(16) 0.0070(17) -0.0051(15)
C6 0.026(3) 0.034(2) 0.038(3) 0.0043(15) 0.0088(17) -0.0026(15)
C1AA 0.024(3) 0.052(3) 0.034(3) 0.0044(17) 0.0044(16) -0.0034(16)
C5AA 0.042(3) 0.034(3) 0.029(3) 0.0130(16) 0.0057(16) 0.0020(16)
C8 0.039(3) 0.039(3) 0.053(3) 0.014(2) 0.019(2) 0.0033(19)
C5BA 0.035(3) 0.028(2) 0.051(3) 0.0034(16) 0.0097(17) 0.0021(16)
C0AA 0.023(2) 0.046(3) 0.034(3) -0.0019(15) 0.0047(16) -0.0029(15)
C16 0.021(2) 0.051(3) 0.036(3) 0.0027(16) 0.0058(16) -0.0060(15)
C6AA 0.052(3) 0.025(3) 0.041(3) 0.0131(18) 0.010(2) 0.0044(17)
C5 0.028(2) 0.033(3) 0.035(3) 0.0055(15) 0.0053(16) -0.0035(15)
C11 0.029(3) 0.040(3) 0.050(3) 0.0053(17) 0.0107(17) 0.0122(17)
C22 0.044(3) 0.038(3) 0.037(3) -0.005(2) 0.0082(17) -0.0007(19)
C2BA 0.044(3) 0.035(3) 0.052(3) 0.0134(19) 0.016(2) -0.0010(18)
C15 0.019(2) 0.055(3) 0.047(3) 0.0012(16) 0.0066(16) 0.0034(17)
C12 0.035(3) 0.047(3) 0.059(3) 0.003(2) 0.014(2) 0.018(2)
C10 0.027(3) 0.042(3) 0.049(3) 0.0081(17) 0.0128(17) 0.0103(17)
C14 0.022(2) 0.049(3) 0.040(3) -0.0004(16) 0.0075(16) 0.0048(16)
C7 0.039(3) 0.042(3) 0.044(3) 0.0124(19) 0.016(2) 0.0017(18)
C23 0.038(3) 0.037(3) 0.039(3) 0.0055(19) 0.0112(16) 0.0048(19)
C3BA 0.039(3) 0.027(2) 0.034(3) 0.0098(16) 0.0072(17) 0.0019(15)
N5 0.060(3) 0.068(4) 0.061(4) -0.005(3) 0.032(2) 0.003(3)
C17 0.023(3) 0.064(3) 0.043(3) 0.0108(18) 0.0057(17) -0.0082(17)
C1BA 0.043(3) 0.041(3) 0.040(3) 0.0129(19) 0.013(2) -0.0020(18)
C8AA 0.036(3) 0.033(2) 0.034(3) 0.0098(16) 0.0077(17) 0.0031(16)
C26 0.056(3) 0.046(4) 0.048(3) -0.001(2) 0.022(2) 0.003(3)
C13 0.026(3) 0.061(3) 0.053(3) 0.0029(19) 0.010(2) 0.016(2)
C25 0.041(3) 0.053(4) 0.047(3) -0.007(2) 0.0157(18) -0.012(2)
C3 0.041(3) 0.030(3) 0.037(3) 0.0080(17) 0.0062(17) 0.0010(16)
C18 0.027(3) 0.050(3) 0.047(3) 0.0162(17) 0.0046(18) -0.0082(17)
C2 0.041(3) 0.035(3) 0.048(3) 0.0121(17) 0.0084(19) 0.0016(16)
N6AA 0.103(5) 0.049(3) 0.129(6) 0.033(3) 0.071(5) 0.041(3)
C37 0.027(3) 0.071(4) 0.049(3) 0.003(2) 0.0149(17) 0.008(2)
C4BA 0.036(3) 0.031(3) 0.036(3) 0.0066(16) 0.0028(16) 0.0015(15)
C7AA 0.053(3) 0.034(3) 0.034(3) 0.0085(18) 0.009(2) 0.0033(18)
C6BA 0.039(3) 0.043(3) 0.055(3) -0.0008(18) 0.0157(19) 0.0087(17)
C4 0.035(3) 0.028(2) 0.040(3) 0.0059(15) 0.0080(16) -0.0000(15)
N8AA 0.065(4) 0.069(4) 0.057(3) 0.021(3) 0.002(2) -0.019(2)
C3DA 0.042(3) 0.037(3) 0.055(4) 0.0118(16) 0.013(2) 0.0092(18)
N7 0.049(3) 0.102(5) 0.062(4) -0.009(3) 0.030(2) -0.002(3)
C34 0.028(3) 0.064(4) 0.053(3) 0.007(2) 0.0162(16) 0.010(2)
C27 0.047(3) 0.042(3) 0.072(4) 0.0158(17) 0.028(2) 0.019(2)
C7BA 0.037(3) 0.046(3) 0.050(3) -0.0041(18) 0.0141(18) 0.0073(17)
C1EA 0.043(3) 0.054(4) 0.051(3) 0.017(2) 0.012(2) -0.009(2)
C4CA 0.045(3) 0.037(3) 0.060(3) 0.014(2) 0.005(2) 0.0068(19)
C40 0.037(3) 0.084(5) 0.057(4) -0.006(3) 0.021(2) 0.003(3)
C24 0.045(3) 0.066(4) 0.037(3) -0.001(2) 0.0124(18) -0.005(2)
C9CA 0.043(3) 0.048(3) 0.047(3) 0.009(2) 0.0201(17) 0.016(2)
C8CA 0.040(3) 0.071(5) 0.056(3) -0.003(3) 0.0179(19) 0.012(2)
N8 0.078(4) 0.055(4) 0.093(5) 0.015(3) -0.003(3) -0.012(3)
C3EA 0.075(4) 0.072(5) 0.076(4) -0.012(3) 0.042(2) 0.003(3)
C7CA 0.049(3) 0.077(5) 0.040(3) -0.008(2) 0.0141(18) 0.005(2)
C35 0.037(3) 0.073(4) 0.051(3) -0.005(2) 0.0210(19) 0.001(2)
C41 0.056(4) 0.037(3) 0.078(4) 0.018(3) 0.007(3) 0.001(2)
C36 0.037(3) 0.088(5) 0.054(3) -0.011(3) 0.0208(19) -0.001(2)
C28 0.051(3) 0.051(3) 0.070(4) 0.022(2) 0.023(2) 0.016(2)
C6DA 0.059(3) 0.042(3) 0.077(4) 0.0113(18) 0.029(3) 0.020(2)
C39 0.030(3) 0.094(5) 0.054(3) -0.011(3) 0.0165(19) 0.005(2)
N5AA 0.081(4) 0.086(5) 0.093(5) 0.021(3) 0.056(3) 0.039(4)
C38 0.038(3) 0.099(5) 0.048(3) -0.014(3) 0.0153(19) -0.001(3)
C0CA 0.070(4) 0.049(3) 0.061(4) 0.030(2) -0.005(3) -0.016(2)
C43 0.055(4) 0.084(5) 0.062(4) 0.005(3) 0.031(2) -0.013(3)
C9DA 0.082(5) 0.040(3) 0.099(6) 0.022(2) 0.048(4) 0.030(3)
C2CA 0.045(4) 0.043(3) 0.105(5) 0.021(2) -0.007(3) -0.013(2)
C2DA 0.061(4) 0.056(4) 0.073(4) 0.013(3) 0.037(2) 0.023(3)
C3CA 0.041(3) 0.037(3) 0.087(4) 0.013(2) -0.004(3) 0.003(2)
N11 0.110(5) 0.075(5) 0.086(5) 0.017(4) 0.020(3) -0.019(3)
C1CA 0.067(5) 0.049(4) 0.095(5) 0.029(2) -0.009(3) -0.021(2)
N10 0.100(5) 0.118(6) 0.065(4) -0.016(4) 0.028(3) -0.024(3)
C44 0.076(4) 0.052(4) 0.074(4) 0.031(3) 0.023(3) -0.006(2)
N0BA 0.136(7) 0.178(10) 0.076(4) -0.076(6) 0.034(3) 0.006(4)
C8DA 0.076(4) 0.039(3) 0.086(5) 0.007(2) -0.015(3) 0.007(2)
C0DA 0.059(4) 0.177(10) 0.046(4) -0.026(3) 0.024(2) 0.002(3)
C4DA 0.052(4) 0.039(3) 0.164(8) 0.003(2) -0.024(3) 0.026(3)
C2EA 0.113(6) 0.044(4) 0.082(4) -0.000(4) 0.010(3) 0.023(3)
C30 0.079(4) 0.055(4) 0.124(6) 0.031(2) 0.046(3) 0.019(3)
C29 0.069(4) 0.062(3) 0.081(5) 0.035(2) 0.033(3) 0.023(3)
C7DA 0.087(4) 0.033(3) 0.106(6) 0.013(2) 0.003(3) 0.008(3)
C1DA 0.047(4) 0.156(8) 0.043(3) -0.019(3) 0.0156(19) 0.004(2)
C33 0.122(7) 0.064(4) 0.149(8) 0.053(3) 0.064(5) 0.033(4)
C5CA 0.077(6) 0.045(3) 0.169(9) 0.025(2) -0.039(5) -0.017(3)
N6 0.205(9) 0.093(5) 0.178(9) 0.103(5) 0.110(8) 0.062(5)
C32 0.061(4) 0.041(3) 0.200(10) 0.012(2) 0.007(4) 0.011(3)
C42 0.072(5) 0.073(5) 0.142(7) 0.002(3) 0.060(4) 0.016(3)
N9 0.116(7) 0.098(6) 0.252(11) -0.034(4) 0.106(7) -0.037(5)
C5DA 0.060(4) 0.043(3) 0.198(10) 0.012(2) -0.021(4) 0.036(3)
N4AA 0.104(6) 0.042(4) 0.230(11) 0.037(3) -0.027(7) -0.009(3)
C31 0.092(5) 0.043(4) 0.275(14) 0.015(3) -0.001(5) 0.028(4)
N12 0.298(14) 0.085(6) 0.138(7) -0.042(7) -0.097(6) 0.048(5)

loop_
_atom_type_symbol
_atom_type_scat_dispersion_real
_atom_type_scat_dispersion_imag
_atom_type_scat_Cromer_Mann_a1
_atom_type_scat_Cromer_Mann_a2
_atom_type_scat_Cromer_Mann_a3
_atom_type_scat_Cromer_Mann_a4
_atom_type_scat_Cromer_Mann_b1
_atom_type_scat_Cromer_Mann_b2
_atom_type_scat_Cromer_Mann_b3
_atom_type_scat_Cromer_Mann_b4
_atom_type_scat_Cromer_Mann_c
_atom_type_scat_source
_atom_type_scat_dispersion_source
C 0.00313 0.00162 2.31000 1.02000 1.58860 0.86500 20.84390 10.20750 0.56870 51.65120 0.21560 'International Tables Volume C Table 6.1.1.4 (pp. 500-502)' 'Brennan, Cowan, Rev. Sci. Instrum., 1992, 63, 850'
H 0.00000 0.00000 0.49300 0.32291 0.14019 0.04081 10.51090 26.12570 3.14236 57.79970 0.00304 'International Tables Volume C Table 6.1.1.4 (pp. 500-502)' 'Brennan, Cowan, Rev. Sci. Instrum., 1992, 63, 850'
N 0.00612 0.00332 12.21260 3.13220 2.01250 1.16630 0.00570 9.89330 28.99750 0.58260 -11.52900 'International Tables Volume C Table 6.1.1.4 (pp. 500-502)' 'Brennan, Cowan, Rev. Sci. Instrum., 1992, 63, 850'
Ni 0.34081 1.11732 12.83760 7.29200 4.44380 2.38000 3.87850 0.25650 12.17630 66.34210 1.03410 'International Tables Volume C Table 6.1.1.4 (pp. 500-502)' 'Brennan, Cowan, Rev. Sci. Instrum., 1992, 63, 850'
S 0.12485 0.12449 6.90530 5.20340 1.43790 1.58630 1.46790 22.21510 0.25360 56.17200 0.86690 'International Tables Volume C Table 6.1.1.4 (pp. 500-502)' 'Brennan, Cowan, Rev. Sci. Instrum., 1992, 63, 850'

loop_
_geom_angle_atom_site_label_1
_geom_angle_atom_site_label_2
_geom_angle_atom_site_label_3
_geom_angle
_geom_angle_site_symmetry_1
_geom_angle_site_symmetry_3
_geom_angle_publ_flag
N1AA Ni0A N3AA 173.08(19) . . y
N0AA Ni0A N3AA 82.3(2) . . y
N0AA Ni0A N1AA 91.50(19) . . y
N2AA Ni0A N3AA 91.31(19) . . y
N2AA Ni0A N1AA 94.87(18) . . y
N2AA Ni0A N0AA 173.62(19) . . y
N1 Ni1 N4 82.18(19) . . y
N2 Ni1 N4 173.8(2) . . y
N2 Ni1 N1 91.61(18) . . y
N3 Ni1 N4 91.7(2) . . y
N3 Ni1 N1 173.52(19) . . y
N3 Ni1 N2 94.48(19) . . y
C41 S1 C2 99.5(3) . . ?
C1EA S1AA C2AA 100.4(3) . . ?
C1AA S0AA C0EA 97.4(3) . . ?
C43 S3 C17 101.5(3) . . ?
C44 S4 C18 97.9(3) . . ?
C2EA S2AA C6BA 98.1(3) . . ?
C42 S2 C3 100.0(4) . . ?
C3EA S3AA C7BA 100.8(3) . . ?
C8BA N3AA Ni0A 117.6(4) . . ?
C5BA N3AA Ni0A 132.4(4) . . ?
C5BA N3AA C8BA 109.7(5) . . ?
C19 N4 Ni1 118.0(4) . . ?
C16 N4 Ni1 131.9(4) . . ?
C16 N4 C19 110.1(5) . . ?
C1 N1 Ni1 117.4(4) . . ?
C4 N1 Ni1 132.6(4) . . ?
C4 N1 C1 110.0(5) . . ?
C9 N2 Ni1 126.4(4) . . ?
C6 N2 Ni1 126.8(3) . . ?
C6 N2 C9 106.7(4) . . ?
C11 N3 Ni1 126.8(4) . . ?
C14 N3 Ni1 126.3(4) . . ?
C14 N3 C11 106.8(5) . . ?
C5AA N1AA Ni0A 126.8(4) . . ?
C8AA N1AA Ni0A 126.1(4) . . ?
C8AA N1AA C5AA 106.5(4) . . ?
C3AA N0AA Ni0A 132.4(4) . . ?
C0AA N0AA Ni0A 117.0(4) . . ?
C0AA N0AA C3AA 110.7(4) . . ?
C0BA N2AA Ni0A 126.4(3) . . ?
C3BA N2AA Ni0A 127.6(4) . . ?
C3BA N2AA C0BA 106.0(4) . . ?
C9AA C0BA N2AA 124.1(5) . . ?
C1BA C0BA N2AA 109.6(5) . . ?
C1BA C0BA C9AA 126.3(5) . . ?
C5 C20 C21 119.0(5) . . ?
C25 C20 C21 119.2(5) . . ?
C25 C20 C5 121.4(5) . . ?
C8 C9 N2 109.3(5) . . ?
C10 C9 N2 125.0(5) . . ?
C10 C9 C8 125.7(5) . . ?
C6CA C9AA C0BA 118.1(5) . . ?
C8AA C9AA C0BA 122.3(5) . . ?
C8AA C9AA C6CA 119.5(5) . . ?
C1 C19 N4 111.0(5) . . ?
C18 C19 N4 109.6(5) . . ?
C18 C19 C1 139.5(6) . . ?
C7CA C6CA C9AA 121.9(5) . . ?
C1DA C6CA C9AA 120.8(5) . . ?
C1DA C6CA C7CA 117.3(6) . . ?
C9BA C4AA C3AA 121.4(5) . . ?
C5AA C4AA C3AA 122.1(5) . . ?
C5AA C4AA C9BA 116.4(5) . . ?
N7AA C0EA S0AA 179.6(6) . . ?
C3AA C2AA S1AA 127.0(5) . . ?
C1AA C2AA S1AA 123.4(4) . . ?
C1AA C2AA C3AA 109.1(5) . . ?
C0AA C8BA N3AA 110.4(5) . . ?
C7BA C8BA N3AA 108.2(5) . . ?
C7BA C8BA C0AA 141.3(5) . . ?
C22 C21 C20 121.0(5) . . ?
C4AA C3AA N0AA 120.5(5) . . ?
C2AA C3AA N0AA 105.5(5) . . ?
C2AA C3AA C4AA 133.6(5) . . ?
C4CA C9BA C4AA 120.5(5) . . ?
C0CA C9BA C4AA 121.5(5) . . ?
C0CA C9BA C4CA 117.8(6) . . ?
C19 C1 N1 111.4(5) . . ?
C2 C1 N1 109.5(5) . . ?
C2 C1 C19 139.1(5) . . ?
C5 C6 N2 126.6(5) . . ?
C7 C6 N2 108.6(5) . . ?
C7 C6 C5 124.7(5) . . ?
C2AA C1AA S0AA 124.9(4) . . ?
C0AA C1AA S0AA 128.4(5) . . ?
C0AA C1AA C2AA 106.5(5) . . ?
C4AA C5AA N1AA 125.7(5) . . ?
C6AA C5AA N1AA 108.9(5) . . ?
C6AA C5AA C4AA 125.4(5) . . ?
C7 C8 C9 107.4(5) . . ?
C4BA C5BA N3AA 120.4(5) . . ?
C6BA C5BA N3AA 106.4(5) . . ?
C6BA C5BA C4BA 133.2(5) . . ?
C8BA C0AA N0AA 112.6(5) . . ?
C1AA C0AA N0AA 108.3(5) . . ?
C1AA C0AA C8BA 139.1(5) . . ?
C15 C16 N4 120.9(5) . . ?
C17 C16 N4 105.9(5) . . ?
C17 C16 C15 133.2(5) . . ?
C7AA C6AA C5AA 108.1(5) . . ?
C6 C5 C20 117.7(5) . . ?
C4 C5 C20 121.1(5) . . ?
C4 C5 C6 121.1(5) . . ?
C12 C11 N3 109.0(5) . . ?
C10 C11 N3 124.3(5) . . ?
C10 C11 C12 126.7(5) . . ?
C23 C22 C21 119.2(5) . . ?
C1BA C2BA C3BA 106.6(5) . . ?
C14 C15 C16 121.7(5) . . ?
C34 C15 C16 117.9(5) . . ?
C34 C15 C14 120.4(6) . . ?
C13 C12 C11 107.4(5) . . ?
C11 C10 C9 123.0(5) . . ?
C27 C10 C9 118.9(5) . . ?
C27 C10 C11 117.8(5) . . ?
C15 C14 N3 127.2(5) . . ?
C13 C14 N3 108.7(5) . . ?
C13 C14 C15 124.1(5) . . ?
C8 C7 C6 108.1(5) . . ?
C26 C23 C22 119.5(5) . . ?
C24 C23 C22 120.3(5) . . ?
C24 C23 C26 120.1(5) . . ?
C2BA C3BA N2AA 110.0(5) . . ?
C4BA C3BA N2AA 126.8(5) . . ?
C4BA C3BA C2BA 123.2(5) . . ?
C16 C17 S3 129.0(5) . . ?
C18 C17 S3 122.4(5) . . ?
C18 C17 C16 107.7(5) . . ?
C2BA C1BA C0BA 107.7(5) . . ?
C9AA C8AA N1AA 125.2(5) . . ?
C7AA C8AA N1AA 109.6(5) . . ?
C7AA C8AA C9AA 125.1(5) . . ?
N5 C26 C23 176.5(7) . . ?
C14 C13 C12 108.2(5) . . ?
C24 C25 C20 120.8(6) . . ?
C2 C3 S2 124.4(4) . . ?
C4 C3 S2 126.9(4) . . ?
C4 C3 C2 108.5(5) . . ?
C19 C18 S4 128.2(5) . . ?
C17 C18 S4 125.1(4) . . ?
C17 C18 C19 106.7(5) . . ?
C1 C2 S1 128.8(5) . . ?
C3 C2 S1 125.4(5) . . ?
C3 C2 C1 105.7(5) . . ?
C36 C37 C40 119.5(5) . . ?
C38 C37 C40 120.6(6) . . ?
C38 C37 C36 119.8(6) . . ?
C3BA C4BA C5BA 121.1(5) . . ?
C3DA C4BA C5BA 118.8(5) . . ?
C3DA C4BA C3BA 120.1(5) . . ?
C8AA C7AA C6AA 107.0(5) . . ?
C5BA C6BA S2AA 127.6(5) . . ?
C7BA C6BA S2AA 124.5(5) . . ?
C7BA C6BA C5BA 108.0(5) . . ?
C5 C4 N1 121.2(5) . . ?
C3 C4 N1 106.3(5) . . ?
C3 C4 C5 132.5(5) . . ?
C8DA C3DA C4BA 120.9(6) . . ?
C4DA C3DA C4BA 121.0(6) . . ?
C4DA C3DA C8DA 118.1(6) . . ?
C35 C34 C15 119.0(6) . . ?
C39 C34 C15 122.1(5) . . ?
C39 C34 C35 118.7(6) . . ?
C28 C27 C10 120.1(6) . . ?
C32 C27 C10 119.6(6) . . ?
C32 C27 C28 120.3(7) . . ?
C8BA C7BA S3AA 127.6(5) . . ?
C6BA C7BA S3AA 124.0(5) . . ?
C6BA C7BA C8BA 107.8(5) . . ?
N8AA C1EA S1AA 177.8(7) . . ?
C3CA C4CA C9BA 121.8(6) . . ?
N7 C40 C37 177.5(8) . . ?
C25 C24 C23 119.4(6) . . ?
C2DA C9CA C8CA 119.2(6) . . ?
C0DA C9CA C8CA 120.2(6) . . ?
C0DA C9CA C2DA 120.5(6) . . ?
C7CA C8CA C9CA 120.0(6) . . ?
N0BA C3EA S3AA 174.0(8) . . ?
C8CA C7CA C6CA 122.0(6) . . ?
C36 C35 C34 122.1(6) . . ?
N8 C41 S1 177.2(7) . . ?
C35 C36 C37 119.2(6) . . ?
C29 C28 C27 120.3(7) . . ?
C7DA C6DA C9DA 120.3(7) . . ?
C5DA C6DA C9DA 120.0(7) . . ?
C5DA C6DA C7DA 119.7(7) . . ?
C38 C39 C34 120.2(6) . . ?
C39 C38 C37 119.9(6) . . ?
C1CA C0CA C9BA 121.8(7) . . ?
N10 C43 S3 176.2(7) . . ?
C6DA C9DA N6AA 179.1(9) . . ?
C1CA C2CA C3CA 121.0(7) . . ?
C5CA C2CA C3CA 118.7(8) . . ?
C5CA C2CA C1CA 120.1(7) . . ?
N5AA C2DA C9CA 176.5(8) . . ?
C2CA C3CA C4CA 119.0(7) . . ?
C2CA C1CA C0CA 118.6(7) . . ?
N11 C44 S4 177.9(7) . . ?
C7DA C8DA C3DA 121.7(7) . . ?
C1DA C0DA C9CA 119.0(7) . . ?
C5DA C4DA C3DA 120.9(7) . . ?
N12 C2EA S2AA 176.9(8) . . ?
C33 C30 C29 122.3(9) . . ?
C31 C30 C29 118.6(8) . . ?
C31 C30 C33 119.1(9) . . ?
C30 C29 C28 120.8(8) . . ?
C8DA C7DA C6DA 119.5(7) . . ?
C0DA C1DA C6CA 121.4(7) . . ?
N6 C33 C30 175.2(14) . . ?
N4AA C5CA C2CA 178.5(9) . . ?
C31 C32 C27 118.7(9) . . ?
N9 C42 S2 176.5(12) . . ?
C4DA C5DA C6DA 120.1(7) . . ?
C32 C31 C30 121.0(9) . . ?

loop_
_geom_bond_atom_site_label_1
_geom_bond_atom_site_label_2
_geom_bond_distance
_geom_bond_site_symmetry_2
_geom_bond_publ_flag
Ni0A N3AA 1.859(5) . y
Ni0A N1AA 1.859(4) . y
Ni0A N0AA 1.858(4) . y
Ni0A N2AA 1.858(4) . y
Ni1 N4 1.854(4) . y
Ni1 N1 1.854(4) . y
Ni1 N2 1.860(4) . y
Ni1 N3 1.864(4) . y
S1 C2 1.748(6) . ?
S1 C41 1.682(8) . ?
S1AA C2AA 1.776(6) . ?
S1AA C1EA 1.703(7) . ?
S0AA C0EA 1.702(7) . ?
S0AA C1AA 1.773(6) . ?
S3 C17 1.752(6) . ?
S3 C43 1.680(8) . ?
S4 C18 1.752(6) . ?
S4 C44 1.689(8) . ?
S2AA C6BA 1.780(6) . ?
S2AA C2EA 1.578(9) . ?
S2 C3 1.757(6) . ?
S2 C42 1.589(10) . ?
S3AA C7BA 1.772(6) . ?
S3AA C3EA 1.612(9) . ?
N3AA C8BA 1.369(7) . ?
N3AA C5BA 1.369(7) . ?
N4 C19 1.350(7) . ?
N4 C16 1.390(7) . ?
N1 C1 1.358(7) . ?
N1 C4 1.370(7) . ?
N2 C9 1.368(7) . ?
N2 C6 1.395(7) . ?
N3 C11 1.362(7) . ?
N3 C14 1.402(7) . ?
N1AA C5AA 1.398(7) . ?
N1AA C8AA 1.359(7) . ?
N0AA C3AA 1.378(7) . ?
N0AA C0AA 1.355(7) . ?
N2AA C0BA 1.376(6) . ?
N2AA C3BA 1.376(7) . ?
C0BA C9AA 1.408(7) . ?
C0BA C1BA 1.437(7) . ?
C20 C21 1.373(7) . ?
C20 C5 1.485(7) . ?
C20 C25 1.370(8) . ?
C9 C8 1.440(7) . ?
C9 C10 1.378(8) . ?
C9AA C6CA 1.496(7) . ?
C9AA C8AA 1.387(7) . ?
C19 C1 1.459(8) . ?
C19 C18 1.396(7) . ?
C6CA C7CA 1.358(8) . ?
C6CA C1DA 1.370(9) . ?
C4AA C3AA 1.406(8) . ?
C4AA C9BA 1.483(8) . ?
C4AA C5AA 1.392(7) . ?
C0EA N7AA 1.140(8) . ?
C2AA C3AA 1.418(8) . ?
C2AA C1AA 1.385(8) . ?
C8BA C0AA 1.445(8) . ?
C8BA C7BA 1.386(8) . ?
C21 C22 1.392(8) . ?
C9BA C4CA 1.375(8) . ?
C9BA C0CA 1.383(9) . ?
C1 C2 1.396(8) . ?
C6 C5 1.392(8) . ?
C6 C7 1.429(7) . ?
C1AA C0AA 1.407(8) . ?
C5AA C6AA 1.435(8) . ?
C8 C7 1.343(8) . ?
C5BA C4BA 1.438(8) . ?
C5BA C6BA 1.421(8) . ?
C16 C15 1.415(8) . ?
C16 C17 1.433(8) . ?
C6AA C7AA 1.339(8) . ?
C5 C4 1.416(7) . ?
C11 C12 1.449(8) . ?
C11 C10 1.399(8) . ?
C22 C23 1.373(8) . ?
C2BA C3BA 1.441(8) . ?
C2BA C1BA 1.349(8) . ?
C15 C14 1.365(8) . ?
C15 C34 1.486(8) . ?
C12 C13 1.343(9) . ?
C10 C27 1.499(8) . ?
C14 C13 1.418(8) . ?
C23 C26 1.447(8) . ?
C23 C24 1.384(8) . ?
C3BA C4BA 1.381(8) . ?
N5 C26 1.143(8) . ?
C17 C18 1.409(9) . ?
C8AA C7AA 1.458(8) . ?
C25 C24 1.387(8) . ?
C3 C2 1.407(8) . ?
C3 C4 1.418(8) . ?
N6AA C9DA 1.146(8) . ?
C37 C40 1.456(8) . ?
C37 C36 1.380(9) . ?
C37 C38 1.386(8) . ?
C4BA C3DA 1.486(8) . ?
C6BA C7BA 1.377(9) . ?
N8AA C1EA 1.148(8) . ?
C3DA C8DA 1.380(9) . ?
C3DA C4DA 1.350(9) . ?
N7 C40 1.138(8) . ?
C34 C35 1.384(8) . ?
C34 C39 1.370(9) . ?
C27 C28 1.370(9) . ?
C27 C32 1.373(10) . ?
C4CA C3CA 1.367(9) . ?
C9CA C8CA 1.338(9) . ?
C9CA C2DA 1.441(8) . ?
C9CA C0DA 1.370(10) . ?
C8CA C7CA 1.385(9) . ?
N8 C41 1.160(9) . ?
C3EA N0BA 1.159(11) . ?
C35 C36 1.356(8) . ?
C28 C29 1.380(9) . ?
C6DA C9DA 1.435(9) . ?
C6DA C7DA 1.381(10) . ?
C6DA C5DA 1.344(10) . ?
C39 C38 1.383(9) . ?
N5AA C2DA 1.146(8) . ?
C0CA C1CA 1.376(10) . ?
C43 N10 1.148(9) . ?
C2CA C3CA 1.379(10) . ?
C2CA C1CA 1.373(11) . ?
C2CA C5CA 1.457(11) . ?
N11 C44 1.149(10) . ?
C8DA C7DA 1.378(10) . ?
C0DA C1DA 1.394(9) . ?
C4DA C5DA 1.416(10) . ?
C2EA N12 1.169(11) . ?
C30 C29 1.363(11) . ?
C30 C33 1.434(11) . ?
C30 C31 1.391(13) . ?
C33 N6 1.135(11) . ?
C5CA N4AA 1.145(10) . ?
C32 C31 1.394(12) . ?
C42 N9 1.194(12) . ?

loop_
_smtbx_masks_void_nr
_smtbx_masks_void_average_x
_smtbx_masks_void_average_y
_smtbx_masks_void_average_z
_smtbx_masks_void_volume
_smtbx_masks_void_count_electrons
_smtbx_masks_void_content
1 -0.739 -0.047 0.500 1061.9 133.5 ?
2 -0.420 0.500 0.000 870.7 150.4 ?

loop_
_restr_rigu_atom_site_label_1
_restr_rigu_atom_site_label_2
_restr_rigu_target_weight_param
_restr_rigu_u13_diff
_restr_rigu_u23_diff
_restr_rigu_u33_diff
Ni0A N3AA 0.004000 -0.007191 -0.004451 -0.005403
Ni0A N1AA 0.004000 0.000021 0.002960 -0.000692
Ni0A N0AA 0.004000 0.000935 -0.003093 -0.002843
Ni0A N2AA 0.004000 -0.001102 0.001026 -0.002965
Ni0A C0BA 0.004000 -0.003169 0.001114 0.000480
Ni0A C8BA 0.004000 -0.007439 -0.009252 -0.000759
Ni0A C3AA 0.004000 -0.001924 -0.003648 -0.008461
Ni0A C5AA 0.004000 -0.002911 0.003455 -0.005519
Ni0A C5BA 0.004000 -0.001823 -0.009069 -0.003865
Ni0A C0AA 0.004000 0.001590 -0.009314 -0.001005
Ni0A C3BA 0.004000 -0.001039 0.004001 -0.003112
Ni0A C8AA 0.004000 -0.000324 0.000417 -0.003769
Ni1 N4 0.004000 0.000111 0.002780 -0.001406
Ni1 N1 0.004000 0.008658 -0.005927 -0.000575
Ni1 N2 0.004000 -0.002565 0.004803 -0.000843
Ni1 N3 0.004000 0.003504 0.001106 0.000112
Ni1 C9 0.004000 0.001146 0.003265 0.000394
Ni1 C19 0.004000 0.001317 -0.000905 -0.004282
Ni1 C1 0.004000 0.006749 -0.006361 0.001584
Ni1 C6 0.004000 0.000633 0.001219 -0.002451
Ni1 C16 0.004000 -0.002919 -0.001392 -0.002442
Ni1 C11 0.004000 0.005282 0.003857 -0.001220
Ni1 C14 0.004000 0.003716 -0.000467 -0.000507
Ni1 C4 0.004000 0.005962 -0.000058 -0.003918
S1 C1 0.004000 0.001580 -0.002129 0.000077
S1 C3 0.004000 0.002154 -0.008758 -0.002738
S1 C2 0.004000 -0.003498 0.003732 -0.005549
S1 N8 0.004000 -0.003868 0.013842 -0.011832
S1 C41 0.004000 -0.004760 0.012363 -0.011003
S1AA C2AA 0.004000 0.000872 0.000184 -0.003563
S1AA C3AA 0.004000 -0.002308 -0.001925 -0.004445
S1AA C1AA 0.004000 -0.013806 0.007921 -0.001803
S1AA N8AA 0.004000 -0.004752 -0.005882 -0.004415
S1AA C1EA 0.004000 -0.003662 -0.000648 -0.005480
S0AA C0EA 0.004000 0.000341 -0.012135 -0.002587
S0AA C2AA 0.004000 -0.014920 0.003300 -0.003173
S0AA N7AA 0.004000 -0.001951 -0.010488 -0.003451
S0AA C1AA 0.004000 -0.007632 0.004258 0.001350
S0AA C0AA 0.004000 0.000018 0.000177 0.000347
S3 C16 0.004000 -0.003028 0.000626 -0.001622
S3 C17 0.004000 0.001915 -0.001693 -0.001120
S3 C18 0.004000 0.011728 0.001123 -0.003417
S3 C43 0.004000 0.009429 -0.003780 -0.003026
S3 N10 0.004000 0.012906 -0.006854 -0.001931
S4 C19 0.004000 0.002018 0.004563 -0.004679
S4 C17 0.004000 0.019583 0.004670 -0.007070
S4 C18 0.004000 0.005584 0.001655 -0.002766
S4 N11 0.004000 0.018933 0.001604 -0.006358
S4 C44 0.004000 0.012229 -0.000962 -0.005922
S2AA C5BA 0.004000 -0.006012 -0.000968 -0.003283
S2AA C6BA 0.004000 -0.010810 0.002435 -0.002042
S2AA C7BA 0.004000 -0.020181 -0.001693 0.005320
S2AA C2EA 0.004000 0.000730 -0.002504 -0.005756
S2AA N12 0.004000 0.003269 -0.011874 -0.003759
S2 C3 0.004000 0.001048 0.007779 0.002257
S2 C2 0.004000 0.010293 0.004839 -0.001780
S2 C4 0.004000 -0.002001 -0.000928 0.001589
S2 C42 0.004000 -0.015284 0.024829 -0.005166
S2 N9 0.004000 -0.007664 0.037359 -0.000902
S3AA C8BA 0.004000 -0.006181 -0.000170 0.002548
S3AA C6BA 0.004000 0.016153 0.012308 0.006862
S3AA C7BA 0.004000 0.001766 0.002398 0.000498
S3AA C3EA 0.004000 -0.027624 0.008039 -0.001698
S3AA N0BA 0.004000 -0.037237 0.005327 -0.002484
N3AA N1AA 0.004000 -0.007519 0.007488 0.005248
N3AA N0AA 0.004000 -0.001870 -0.003568 0.004217
N3AA N2AA 0.004000 -0.003252 0.006524 0.001464
N3AA C8BA 0.004000 0.002649 -0.004484 -0.000203
N3AA C5BA 0.004000 -0.003936 -0.002499 0.007662
N3AA C0AA 0.004000 0.002893 -0.005952 -0.005013
N3AA C4BA 0.004000 0.002789 0.008510 0.001195
N3AA C6BA 0.004000 -0.004091 -0.004890 -0.001036
N3AA C7BA 0.004000 0.001786 -0.007134 0.000834
N4 N1 0.004000 0.002927 -0.000164 -0.004120
N4 N2 0.004000 -0.001785 0.002212 0.001214
N4 N3 0.004000 0.005235 0.008253 -0.004911
N4 C19 0.004000 0.003713 0.002263 -0.004117
N4 C1 0.004000 0.009650 -0.002492 -0.006402
N4 C16 0.004000 0.003791 -0.000499 0.002444
N4 C15 0.004000 0.007900 -0.002138 -0.003143
N4 C17 0.004000 -0.002339 -0.007140 -0.001704
N4 C18 0.004000 0.008408 -0.006386 -0.003244
N1 N2 0.004000 0.000529 0.001267 -0.003483
N1 N3 0.004000 0.012797 0.006790 0.001430
N1 C19 0.004000 -0.001033 -0.005156 -0.003953
N1 C1 0.004000 0.001695 -0.000009 -0.003028
N1 C5 0.004000 0.006235 -0.004235 0.000617
N1 C3 0.004000 -0.001412 0.008098 0.001726
N1 C2 0.004000 0.000481 0.007514 -0.010039
N1 C4 0.004000 0.004377 -0.000077 0.002151
N2 N3 0.004000 -0.003222 -0.002469 0.003031
N2 C9 0.004000 -0.003363 0.005444 -0.003455
N2 C6 0.004000 -0.003456 0.004538 -0.000321
N2 C8 0.004000 0.000369 -0.006209 -0.004678
N2 C5 0.004000 -0.001882 0.008386 -0.008085
N2 C10 0.004000 0.004936 0.011102 -0.006669
N2 C7 0.004000 0.002804 0.002927 -0.001311
N3 C11 0.004000 0.002275 0.004115 -0.000132
N3 C15 0.004000 -0.000655 -0.005319 -0.004088
N3 C12 0.004000 0.003228 -0.001706 -0.001266
N3 C10 0.004000 -0.002697 -0.001815 0.000151
N3 C14 0.004000 -0.000895 -0.000758 0.000553
N3 C13 0.004000 0.002215 -0.000936 -0.006000
N1AA N0AA 0.004000 -0.005716 -0.008088 -0.002984
N1AA N2AA 0.004000 -0.003773 -0.000770 0.001410
N1AA C9AA 0.004000 0.000304 -0.005690 -0.001382
N1AA C4AA 0.004000 -0.003888 0.001117 0.000082
N1AA C5AA 0.004000 -0.000811 0.001143 -0.003383
N1AA C6AA 0.004000 -0.005050 -0.001227 0.003930
N1AA C8AA 0.004000 0.000332 -0.003999 -0.004096
N1AA C7AA 0.004000 -0.005443 0.000523 -0.005794
N0AA N2AA 0.004000 -0.000012 0.003900 0.000208
N0AA C4AA 0.004000 -0.009401 0.004784 0.000322
N0AA C2AA 0.004000 0.001254 -0.004585 -0.001652
N0AA C8BA 0.004000 -0.009806 0.000828 -0.004971
N0AA C3AA 0.004000 -0.005207 0.003648 -0.003502
N0AA C1AA 0.004000 -0.000195 -0.001788 0.000236
N0AA C0AA 0.004000 -0.005853 -0.000868 0.001210
N2AA C0BA 0.004000 0.002158 0.004453 0.000724
N2AA C9AA 0.004000 0.001363 0.001032 0.001447
N2AA C2BA 0.004000 0.002147 -0.002869 -0.001588
N2AA C3BA 0.004000 0.002217 0.001167 -0.000262
N2AA C1BA 0.004000 0.003044 0.001376 -0.002264
N2AA C4BA 0.004000 0.003350 0.000125 -0.006429
C0BA C9AA 0.004000 0.001683 -0.000071 0.005572
C0BA C6CA 0.004000 -0.003188 -0.004151 0.002352
C0BA C2BA 0.004000 0.004143 -0.007006 -0.004153
C0BA C3BA 0.004000 0.005678 -0.004218 0.000295
C0BA C1BA 0.004000 -0.000250 -0.002594 -0.003368
C0BA C8AA 0.004000 -0.000083 0.002677 -0.001156
C20 C21 0.004000 0.005931 -0.001926 -0.002674
C20 C6 0.004000 0.006073 0.001589 -0.000722
C20 C5 0.004000 0.001446 -0.000039 -0.000857
C20 C22 0.004000 0.007791 -0.001654 -0.001888
C20 C25 0.004000 0.001123 0.001903 -0.003456
C20 C4 0.004000 -0.001943 -0.002185 -0.006581
C20 C24 0.004000 0.007124 0.001740 0.001390
C9 C6 0.004000 -0.004992 -0.001364 -0.004424
C9 C8 0.004000 -0.002063 -0.002182 -0.001772
C9 C11 0.004000 -0.005994 -0.011510 -0.002494
C9 C10 0.004000 0.003757 -0.003165 0.001565
C9 C7 0.004000 -0.004110 0.003038 -0.003020
C9 C27 0.004000 0.003901 -0.003173 -0.002044
C9AA C6CA 0.004000 -0.000610 -0.001358 -0.004088
C9AA C1BA 0.004000 0.005907 -0.008472 -0.010550
C9AA C8AA 0.004000 0.000922 0.000435 -0.002522
C9AA C7AA 0.004000 0.003777 -0.001459 -0.005496
C9AA C7CA 0.004000 -0.003168 0.000901 -0.006691
C9AA C1DA 0.004000 0.003327 -0.001098 -0.006514
C19 C1 0.004000 0.001915 0.000486 -0.004568
C19 C16 0.004000 0.013722 0.001418 0.000064
C19 C17 0.004000 0.010786 0.001337 0.001912
C19 C18 0.004000 0.002962 -0.001134 0.004058
C19 C2 0.004000 0.006499 -0.001179 0.000833
C6CA C8AA 0.004000 0.000385 0.004331 0.000251
C6CA C8CA 0.004000 -0.000964 -0.001572 0.004161
C6CA C7CA 0.004000 -0.004000 -0.000492 -0.002803
C6CA C0DA 0.004000 0.005212 -0.002732 0.000133
C6CA C1DA 0.004000 -0.001641 -0.002260 -0.002237
C4AA C2AA 0.004000 -0.013184 -0.006273 -0.004380
C4AA C3AA 0.004000 -0.004539 -0.001908 -0.003939
C4AA C9BA 0.004000 -0.004999 -0.001012 -0.001773
C4AA C5AA 0.004000 -0.005750 0.002378 -0.002743
C4AA C6AA 0.004000 -0.010819 0.001375 -0.004859
C4AA C4CA 0.004000 -0.000907 -0.004414 -0.003322
C4AA C0CA 0.004000 -0.005947 -0.008709 -0.006557
C0EA N7AA 0.004000 -0.002487 0.001681 -0.000867
C0EA C1AA 0.004000 -0.007476 0.008958 0.003271
C2AA C3AA 0.004000 -0.006425 0.002632 -0.003258
C2AA C1AA 0.004000 -0.007086 0.006357 0.006658
C2AA C0AA 0.004000 -0.008414 0.006946 -0.002739
C2AA C1EA 0.004000 -0.010700 -0.003371 -0.004839
C8BA C1AA 0.004000 -0.004401 -0.005395 0.001743
C8BA C5BA 0.004000 0.008021 0.012627 0.006097
C8BA C0AA 0.004000 -0.003308 -0.000298 -0.001157
C8BA C6BA 0.004000 -0.005840 0.001739 0.001956
C8BA C7BA 0.004000 -0.001987 -0.002152 0.003494
C21 C5 0.004000 0.012822 -0.006428 0.005241
C21 C22 0.004000 0.000641 -0.004528 -0.001108
C21 C23 0.004000 -0.001140 -0.006268 -0.001522
C21 C25 0.004000 0.003626 0.005160 -0.002563
C3AA C9BA 0.004000 -0.006941 -0.000278 0.002065
C3AA C1AA 0.004000 -0.009772 -0.001553 0.004987
C3AA C5AA 0.004000 -0.007802 0.007576 0.003740
C3AA C0AA 0.004000 -0.014038 -0.003319 -0.001219
C9BA C5AA 0.004000 -0.004108 0.004015 -0.006989
C9BA C4CA 0.004000 -0.004347 -0.002004 -0.001884
C9BA C0CA 0.004000 -0.001390 -0.000056 0.002167
C9BA C3CA 0.004000 -0.010850 -0.002245 -0.005688
C9BA C1CA 0.004000 0.000142 -0.001586 -0.002888
C1 C3 0.004000 0.008169 0.002741 0.009545
C1 C18 0.004000 0.006325 -0.002659 0.003864
C1 C2 0.004000 -0.002739 0.003895 0.001255
C1 C4 0.004000 0.009452 -0.004590 0.000029
C6 C8 0.004000 -0.003636 0.000124 0.000013
C6 C5 0.004000 0.002502 0.001115 0.000092
C6 C7 0.004000 0.000713 -0.000889 -0.001701
C6 C4 0.004000 -0.005563 0.002463 0.004317
C1AA C0AA 0.004000 -0.000534 0.000795 -0.002308
C5AA C6AA 0.004000 -0.007821 -0.004255 0.000782
C5AA C8AA 0.004000 0.000429 -0.004827 0.000420
C5AA C7AA 0.004000 -0.006135 -0.000055 -0.004076
C8 C10 0.004000 -0.005756 -0.006752 0.006101
C8 C7 0.004000 -0.002424 0.004291 -0.000490
C5BA C3BA 0.004000 -0.003018 0.012085 0.006392
C5BA C4BA 0.004000 -0.003422 0.005012 0.001136
C5BA C6BA 0.004000 -0.002090 -0.001892 0.005951
C5BA C3DA 0.004000 0.005213 -0.002085 -0.002497
C5BA C7BA 0.004000 0.011869 -0.006864 0.002459
C0AA C7BA 0.004000 -0.008599 -0.001754 0.003858
C16 C15 0.004000 0.002504 -0.000397 0.003235
C16 C14 0.004000 0.009084 0.005664 0.002929
C16 C17 0.004000 0.006525 -0.005116 -0.001173
C16 C18 0.004000 0.015578 -0.001294 0.001452
C16 C34 0.004000 -0.000189 -0.004349 0.004002
C6AA C8AA 0.004000 0.004321 -0.004462 -0.007206
C6AA C7AA 0.004000 -0.008214 -0.002092 -0.003487
C5 C7 0.004000 -0.003405 0.000028 -0.004472
C5 C25 0.004000 -0.006701 -0.001892 -0.005401
C5 C3 0.004000 -0.006576 0.004324 0.001013
C5 C4 0.004000 0.002250 0.004875 -0.002393
C11 C12 0.004000 -0.000275 -0.003212 -0.001932
C11 C10 0.004000 -0.001001 0.000166 0.006496
C11 C14 0.004000 -0.008993 -0.003444 0.001931
C11 C13 0.004000 -0.001441 -0.004321 -0.000957
C11 C27 0.004000 -0.000652 0.002075 0.002869
C22 C23 0.004000 -0.001922 -0.006253 -0.003654
C22 C26 0.004000 -0.004269 -0.006594 0.000624
C22 C24 0.004000 0.004367 -0.009460 -0.006743
C2BA C3BA 0.004000 0.006389 0.002390 -0.000027
C2BA C1BA 0.004000 0.003105 0.006660 -0.000759
C2BA C4BA 0.004000 0.010145 0.000425 0.002008
C15 C14 0.004000 0.002015 0.003482 0.000734
C15 C17 0.004000 0.015235 -0.002890 -0.007528
C15 C13 0.004000 0.005688 0.007678 -0.001704
C15 C34 0.004000 -0.000223 0.000094 0.003251
C15 C35 0.004000 -0.001809 0.010177 -0.000921
C15 C39 0.004000 -0.002402 -0.009691 -0.002940
C12 C10 0.004000 -0.007449 0.006044 0.007864
C12 C14 0.004000 0.006848 -0.007635 -0.001773
C12 C13 0.004000 -0.004034 -0.007640 0.000676
C10 C27 0.004000 0.004635 -0.003704 0.002786
C10 C28 0.004000 -0.010633 -0.008008 -0.007934
C10 C32 0.004000 -0.004047 0.001042 0.001548
C14 C13 0.004000 0.000857 0.003843 -0.002614
C14 C34 0.004000 0.001723 -0.004650 -0.000293
C23 N5 0.004000 0.004319 0.000538 -0.000257
C23 C26 0.004000 0.005055 0.002788 -0.003197
C23 C25 0.004000 0.002676 -0.005929 0.001302
C23 C24 0.004000 0.003808 -0.007175 -0.004459
C3BA C1BA 0.004000 0.009439 0.002650 -0.004090
C3BA C4BA 0.004000 -0.000151 -0.002183 -0.004032
C3BA C3DA 0.004000 -0.000102 -0.001687 -0.006828
N5 C26 0.004000 -0.000397 0.002249 -0.003409
C17 C18 0.004000 0.010787 -0.003040 0.000539
C17 C43 0.004000 0.006200 -0.008138 -0.003165
C8AA C7AA 0.004000 -0.000167 0.000535 0.000044
C26 C24 0.004000 0.012270 -0.008067 0.000224
C25 C24 0.004000 0.002691 0.008729 -0.000827
C3 C2 0.004000 0.005920 -0.002705 -0.001622
C3 C4 0.004000 -0.000043 -0.002697 -0.000124
C3 C42 0.004000 -0.023407 0.001795 -0.018057
C18 C44 0.004000 0.019145 0.001428 -0.005460
C2 C4 0.004000 0.002793 -0.000308 0.001012
C2 C41 0.004000 0.005233 0.007934 -0.004707
N6AA C6DA 0.004000 0.001598 -0.000844 -0.003136
N6AA C9DA 0.004000 0.002899 -0.000638 0.003051
C37 N7 0.004000 -0.001775 0.002415 -0.002650
C37 C40 0.004000 -0.001757 -0.000515 -0.003511
C37 C35 0.004000 -0.002461 0.001313 0.002125
C37 C36 0.004000 -0.002500 0.001555 -0.000768
C37 C39 0.004000 0.002418 -0.002815 0.003110
C37 C38 0.004000 0.002363 -0.003656 -0.000733
C4BA C6BA 0.004000 0.002674 -0.013942 0.001471
C4BA C3DA 0.004000 0.001907 0.002261 -0.002251
C4BA C8DA 0.004000 0.003970 0.002313 -0.009282
C4BA C4DA 0.004000 -0.003824 -0.003378 -0.004506
C6BA C7BA 0.004000 0.002846 -0.002385 -0.002481
C6BA C2EA 0.004000 -0.001160 -0.021959 -0.010821
N8AA C1EA 0.004000 -0.000852 0.005897 -0.000852
C3DA C8DA 0.004000 0.008814 -0.013497 -0.002503
C3DA C4DA 0.004000 -0.001976 0.001586 0.000571
C3DA C7DA 0.004000 0.008679 -0.001291 0.002130
C3DA C5DA 0.004000 -0.004607 -0.004040 0.001114
N7 C40 0.004000 -0.000248 -0.002922 -0.000912
C34 C35 0.004000 -0.006156 0.000466 0.001359
C34 C36 0.004000 -0.003060 -0.000400 0.000409
C34 C39 0.004000 -0.007014 0.000995 0.000077
C34 C38 0.004000 -0.007706 0.003575 0.002348
C27 C28 0.004000 -0.001081 -0.006985 0.000659
C27 C29 0.004000 -0.004260 -0.005226 -0.003777
C27 C32 0.004000 -0.002011 0.004571 0.002218
C27 C31 0.004000 -0.002113 -0.000824 -0.001454
C7BA C3EA 0.004000 -0.017503 -0.010836 -0.015454
C4CA C0CA 0.004000 -0.011246 0.005830 0.003872
C4CA C2CA 0.004000 -0.002367 -0.000922 0.002456
C4CA C3CA 0.004000 -0.002496 -0.004149 -0.001255
C40 C36 0.004000 0.001144 0.000842 0.003030
C40 C38 0.004000 0.001222 -0.002196 -0.001206
C9CA C8CA 0.004000 0.001587 0.007709 -0.005751
C9CA C7CA 0.004000 0.001226 0.009783 0.001345
C9CA N5AA 0.004000 -0.004157 -0.002531 -0.005715
C9CA C2DA 0.004000 0.000081 -0.003522 -0.005274
C9CA C0DA 0.004000 -0.002363 -0.003730 -0.005226
C9CA C1DA 0.004000 -0.009548 -0.004772 -0.002548
C8CA C7CA 0.004000 0.003882 0.010449 -0.000106
C8CA C2DA 0.004000 0.005581 -0.011643 -0.004543
C8CA C0DA 0.004000 0.000872 -0.012733 -0.004027
N8 C41 0.004000 0.000140 -0.002106 0.000446
C3EA N0BA 0.004000 -0.011304 -0.001465 0.000260
C7CA C1DA 0.004000 -0.012151 -0.003211 -0.002563
C35 C36 0.004000 -0.000006 -0.001872 -0.001981
C35 C39 0.004000 -0.012680 0.000760 0.000759
C36 C38 0.004000 -0.004944 -0.005092 0.003602
C28 C30 0.004000 -0.008860 -0.000259 -0.005166
C28 C29 0.004000 -0.003165 0.002387 -0.001861
C28 C32 0.004000 -0.008262 0.023381 0.000464
C6DA C9DA 0.004000 -0.001246 0.000196 0.006194
C6DA C8DA 0.004000 0.019279 -0.001156 0.000963
C6DA C4DA 0.004000 0.010020 0.004243 0.005642
C6DA C7DA 0.004000 0.006497 -0.016592 -0.008643
C6DA C5DA 0.004000 0.009694 0.007141 0.000170
C39 C38 0.004000 -0.001342 0.006807 -0.002680
N5AA C2DA 0.004000 -0.004627 -0.000706 0.000767
C0CA C2CA 0.004000 -0.018403 -0.006100 -0.005108
C0CA C1CA 0.004000 -0.001764 -0.006020 -0.001368
C43 N10 0.004000 0.002709 -0.001818 0.000989
C9DA C7DA 0.004000 0.011173 0.006158 0.001759
C9DA C5DA 0.004000 0.013089 -0.002355 0.000747
C2CA C3CA 0.004000 -0.007237 -0.004481 -0.000783
C2CA C1CA 0.004000 -0.009222 -0.000417 0.000596
C2CA C5CA 0.004000 -0.003265 -0.004861 -0.002777
C2CA N4AA 0.004000 -0.008266 -0.006506 0.003692
C2DA C0DA 0.004000 -0.001904 -0.008062 0.002686
C3CA C1CA 0.004000 -0.013321 0.006702 -0.003326
C3CA C5CA 0.004000 -0.000395 0.009591 -0.003787
N11 C44 0.004000 0.005894 -0.002185 0.000461
C1CA C5CA 0.004000 -0.026067 -0.006361 -0.005841
C8DA C4DA 0.004000 0.016663 0.029761 0.011660
C8DA C7DA 0.004000 0.000735 -0.007083 0.006964
C0DA C1DA 0.004000 -0.001093 -0.002442 -0.001574
C4DA C5DA 0.004000 0.004831 0.004290 0.001781
C2EA N12 0.004000 0.001526 -0.008669 0.002374
C30 C29 0.004000 -0.005939 -0.007750 -0.004925
C30 C33 0.004000 0.000257 -0.000363 0.002659
C30 N6 0.004000 -0.000179 0.000035 0.003839
C30 C32 0.004000 -0.000188 0.016811 0.005520
C30 C31 0.004000 -0.004446 0.014751 -0.001892
C29 C33 0.004000 -0.017446 0.003988 -0.003341
C29 C31 0.004000 -0.017040 0.029979 0.002859
C7DA C5DA 0.004000 0.025406 0.023500 0.016758
C33 N6 0.004000 0.001103 -0.001749 0.001283
C33 C31 0.004000 -0.002146 0.025429 0.004462
C5CA N4AA 0.004000 -0.005258 -0.001029 0.006362
C32 C31 0.004000 0.009323 -0.002097 -0.000231
C42 N9 0.004000 0.005257 0.009576 0.004559
